data_4034896
loop_
_publ_author_name
'He, Fa-Gui'
'Li, Zong-Jun'
'Yang, Wei-Wei'
'Gao, Xiang'

_publ_section_title
;
 Synthesis of (MeO)<sub>2</sub>Bn<sub>2</sub>C<sub>70</sub>:
 Regiochemistry of 2-fold Additions to C<sub>70</sub> with Addends That
 Are Preferential for Ortho Addition and Capable of Para Addition.
;
_journal_issue 22
_journal_name_full 'The Journal of organic chemistry'
_journal_page_first 13716
_journal_page_last 13725
_journal_paper_doi 10.1021/acs.joc.8b01977
_journal_volume 83
_journal_year 2018
_chemical_formula_moiety '2(C43 H10 O)'
_chemical_formula_sum 'C86 H20 O2'
_chemical_formula_weight 1085.02
_space_group_IT_number 43
_space_group_name_Hall 'F -2d -2d'
_space_group_name_H-M_alt 'F d 2 d'
_symmetry_cell_setting orthorhombic
_symmetry_space_group_name_Hall 'F -2d -2d'
_symmetry_space_group_name_H-M 'F d 2 d'
_atom_sites_solution_hydrogens geom
_atom_sites_solution_primary direct
_atom_sites_solution_secondary difmap
_audit_creation_method SHELXL-97
_cell_angle_alpha 90.00
_cell_angle_beta 90.00
_cell_angle_gamma 90.00
_cell_formula_units_Z 8
_cell_length_a 10.1383(9)
_cell_length_b 26.353(2)
_cell_length_c 34.019(3)
_cell_measurement_reflns_used 2637
_cell_measurement_temperature 293(2)
_cell_measurement_theta_max 26.02
_cell_measurement_theta_min 1.96
_cell_volume 9089.0(13)
_computing_cell_refinement 'Bruker SAINT'
_computing_data_collection 'Bruker APEX2'
_computing_data_reduction 'Bruker SAINT'
_computing_molecular_graphics 'Bruker SHELXTL'
_computing_publication_material 'Bruker SHELXTL'
_computing_structure_refinement 'SHELXL-97 (Sheldrick, 2008)'
_computing_structure_solution 'SHELXS-97 (Sheldrick, 2008)'
_diffrn_ambient_temperature 293(2)
_diffrn_measured_fraction_theta_full 0.993
_diffrn_measured_fraction_theta_max 0.993
_diffrn_measurement_device_type 'Bruker APEXII CCD area detector'
_diffrn_measurement_method 'phi and omega scans'
_diffrn_radiation_monochromator graphite
_diffrn_radiation_source 'fine-focus sealed tube'
_diffrn_radiation_type MoK\a
_diffrn_radiation_wavelength 0.71073
_diffrn_reflns_av_R_equivalents 0.0717
_diffrn_reflns_av_sigmaI/netI 0.0852
_diffrn_reflns_limit_h_max 12
_diffrn_reflns_limit_h_min -11
_diffrn_reflns_limit_k_max 30
_diffrn_reflns_limit_k_min -31
_diffrn_reflns_limit_l_max 39
_diffrn_reflns_limit_l_min -42
_diffrn_reflns_number 11354
_diffrn_reflns_theta_full 26.02
_diffrn_reflns_theta_max 26.02
_diffrn_reflns_theta_min 1.96
_exptl_absorpt_coefficient_mu 0.094
_exptl_absorpt_correction_T_max 0.990
_exptl_absorpt_correction_T_min 0.983
_exptl_absorpt_correction_type multi-scan
_exptl_absorpt_process_details 'SADABS, Sheldrick, 1996'
_exptl_crystal_colour black
_exptl_crystal_density_diffrn 1.580
_exptl_crystal_density_method 'not measured'
_exptl_crystal_description block
_exptl_crystal_F_000 4384.0
_exptl_crystal_size_max 0.18
_exptl_crystal_size_mid 0.15
_exptl_crystal_size_min 0.11
_refine_diff_density_max 0.201
_refine_diff_density_min -0.189
_refine_diff_density_rms 0.049
_refine_ls_abs_structure_details 'Flack H D (1983), Acta Cryst. A39, 876-881'
_refine_ls_abs_structure_Flack 1(3)
_refine_ls_extinction_method none
_refine_ls_goodness_of_fit_ref 1.041
_refine_ls_hydrogen_treatment mixed
_refine_ls_matrix_type full
_refine_ls_number_parameters 397
_refine_ls_number_reflns 4240
_refine_ls_number_restraints 7
_refine_ls_restrained_S_all 1.044
_refine_ls_R_factor_all 0.1006
_refine_ls_R_factor_gt 0.0608
_refine_ls_shift/su_max 0.000
_refine_ls_shift/su_mean 0.000
_refine_ls_structure_factor_coef Fsqd
_refine_ls_weighting_details 'calc w=1/[\s^2^(Fo^2^)+(0.0523P)^2^+1.9163P] where P=(Fo^2^+2Fc^2^)/3'
_refine_ls_weighting_scheme calc
_refine_ls_wR_factor_gt 0.1127
_refine_ls_wR_factor_ref 0.1332
_reflns_number_gt 2871
_reflns_number_total 4240
_reflns_threshold_expression >2sigma(I)
_cod_data_source_file jo8b01977_si_003.cif
_cod_data_source_block z082m
_cod_original_cell_volume 9089.2(13)
_cod_database_code 4034896

loop_
_symmetry_equiv_pos_as_xyz
'x, y, z'
'-x, y, -z'
'-x+1/4, y+1/4, z+1/4'
'x+1/4, y+1/4, -z+1/4'
'x, y+1/2, z+1/2'
'-x, y+1/2, -z+1/2'
'-x+1/4, y+3/4, z+3/4'
'x+1/4, y+3/4, -z+3/4'
'x+1/2, y, z+1/2'
'-x+1/2, y, -z+1/2'
'-x+3/4, y+1/4, z+3/4'
'x+3/4, y+1/4, -z+3/4'
'x+1/2, y+1/2, z'
'-x+1/2, y+1/2, -z'
'-x+3/4, y+3/4, z+1/4'
'x+3/4, y+3/4, -z+1/4'

loop_
_atom_site_label
_atom_site_type_symbol
_atom_site_fract_x
_atom_site_fract_y
_atom_site_fract_z
_atom_site_U_iso_or_equiv
_atom_site_adp_type
_atom_site_occupancy
_atom_site_symmetry_multiplicity
_atom_site_calc_flag
_atom_site_refinement_flags
C1 C 0.2005(4) 0.07417(18) 0.09383(12) 0.0351(10) Uani 1 1 d .
C2 C 0.1316(5) 0.11567(17) 0.12229(11) 0.0341(11) Uani 1 1 d .
C3 C 0.1656(4) 0.17025(17) 0.11145(11) 0.0351(11) Uani 1 1 d .
C4 C 0.2636(4) 0.18358(18) 0.08505(12) 0.0361(11) Uani 1 1 d .
C5 C 0.3231(4) 0.1458(2) 0.05938(12) 0.0383(12) Uani 1 1 d .
C6 C 0.2823(4) 0.09702(18) 0.06096(12) 0.0337(11) Uani 1 1 d .
C7 C 0.2645(4) 0.06906(18) 0.02520(12) 0.0351(11) Uani 1 1 d .
C8 C 0.1526(4) 0.03733(17) 0.02974(12) 0.0325(10) Uani 1 1 d .
C9 C 0.1005(5) 0.04428(17) 0.06872(12) 0.0370(12) Uani 1 1 d .
C10 C -0.0321(5) 0.04431(16) 0.07356(11) 0.0324(10) Uani 1 1 d .
C11 C -0.0934(4) 0.08229(18) 0.09903(11) 0.0350(11) Uani 1 1 d .
C12 C -0.0175(4) 0.11743(17) 0.11865(11) 0.0321(11) Uani 1 1 d .
C13 C -0.0610(4) 0.1691(2) 0.11894(11) 0.0392(12) Uani 1 1 d .
C14 C 0.0528(4) 0.20131(17) 0.11456(12) 0.0342(11) Uani 1 1 d .
C15 C 0.0421(5) 0.24644(18) 0.09362(13) 0.0446(13) Uani 1 1 d .
C16 C 0.1452(6) 0.26116(19) 0.06621(15) 0.0526(14) Uani 1 1 d .
C17 C 0.2512(5) 0.2295(2) 0.06258(14) 0.0452(13) Uani 1 1 d .
C18 C 0.3072(5) 0.2203(2) 0.02373(14) 0.0466(13) Uani 1 1 d .
C19 C 0.3486(4) 0.1688(2) 0.02153(13) 0.0440(13) Uani 1 1 d .
C20 C -0.0717(4) 0.02455(16) 0.00278(12) 0.0341(11) Uani 1 1 d .
C21 C -0.1195(5) 0.03590(17) 0.04042(12) 0.0353(11) Uani 1 1 d .
C22 C -0.2315(4) 0.06830(19) 0.04537(12) 0.0393(12) Uani 1 1 d .
C23 C -0.2166(4) 0.0971(2) 0.08110(12) 0.0375(12) Uani 1 1 d .
C24 C -0.2597(4) 0.1467(2) 0.08260(13) 0.0418(13) Uani 1 1 d .
C25 C -0.1804(4) 0.18339(19) 0.10206(12) 0.0396(12) Uani 1 1 d .
C26 C -0.1886(5) 0.2302(2) 0.08001(14) 0.0480(14) Uani 1 1 d .
C27 C -0.0817(6) 0.26046(18) 0.07534(14) 0.0470(13) Uani 1 1 d .
C28 C -0.0541(6) 0.28401(18) 0.03781(15) 0.0500(14) Uani 1 1 d U
C29 C 0.0838(6) 0.28430(18) 0.03193(14) 0.0518(14) Uani 1 1 d .
C30 C 0.1416(6) 0.27873(19) -0.00546(14) 0.0523(14) Uani 1 1 d .
C31 C -0.2973(4) 0.0888(2) 0.01242(12) 0.0380(12) Uani 1 1 d .
C32 C -0.3414(4) 0.1408(2) 0.01445(12) 0.0440(14) Uani 1 1 d .
C33 C -0.3196(4) 0.1703(2) 0.04862(12) 0.0463(14) Uani 1 1 d .
C34 C -0.2773(5) 0.2215(2) 0.04677(15) 0.0494(14) Uani 1 1 d .
C35 C -0.2566(6) 0.2467(2) 0.00991(14) 0.0509(15) Uani 1 1 d .
C36 C 0.2866(5) 0.03609(19) 0.11844(13) 0.0441(12) Uani 1 1 d .
H36A H 0.3563 0.0549 0.1315 0.053 Uiso 1 1 calc R
H36B H 0.2318 0.0209 0.1386 0.053 Uiso 1 1 calc R
C37 C 0.3473(5) -0.00523(18) 0.09426(12) 0.0391(12) Uani 1 1 d .
C38 C 0.2883(5) -0.0528(2) 0.09118(14) 0.0476(13) Uani 1 1 d .
H38 H 0.2098 -0.0590 0.1044 0.057 Uiso 1 1 calc R
C39 C 0.3435(5) -0.0905(2) 0.06905(14) 0.0546(13) Uani 1 1 d .
H39 H 0.3014 -0.1218 0.0668 0.066 Uiso 1 1 calc R
C40 C 0.4627(5) -0.0821(2) 0.04989(14) 0.0565(15) Uani 1 1 d .
H40 H 0.5020 -0.1080 0.0355 0.068 Uiso 1 1 calc R
C41 C 0.5216(5) -0.0357(2) 0.05233(14) 0.0467(13) Uani 1 1 d .
H41 H 0.5999 -0.0298 0.0388 0.056 Uiso 1 1 calc R
C42 C 0.4672(4) 0.00187(19) 0.07424(13) 0.0402(12) Uani 1 1 d .
H42 H 0.5101 0.0330 0.0760 0.048 Uiso 1 1 calc R
C43 C 0.1277(6) 0.1338(2) 0.19265(13) 0.0670(17) Uani 1 1 d .
H43A H 0.1626 0.1218 0.2172 0.100 Uiso 1 1 calc R
H43B H 0.0331 0.1322 0.1933 0.100 Uiso 1 1 calc R
H43C H 0.1549 0.1683 0.1885 0.100 Uiso 1 1 calc R
O1 O 0.1762(3) 0.10246(13) 0.16106(8) 0.0492(9) Uani 1 1 d .

loop_
_atom_site_aniso_label
_atom_site_aniso_U_11
_atom_site_aniso_U_22
_atom_site_aniso_U_33
_atom_site_aniso_U_23
_atom_site_aniso_U_13
_atom_site_aniso_U_12
C1 0.040(2) 0.042(3) 0.023(2) 0.002(2) -0.008(2) 0.007(2)
C2 0.044(3) 0.036(3) 0.023(2) 0.0021(19) -0.007(2) 0.004(2)
C3 0.040(3) 0.043(3) 0.022(2) -0.003(2) -0.009(2) -0.005(2)
C4 0.032(2) 0.043(3) 0.033(2) -0.008(2) -0.012(2) -0.010(2)
C5 0.023(2) 0.057(4) 0.035(2) 0.004(2) -0.0021(19) -0.004(2)
C6 0.024(2) 0.046(3) 0.030(2) -0.001(2) -0.0056(19) 0.010(2)
C7 0.024(2) 0.046(3) 0.035(2) 0.004(2) -0.0024(19) 0.022(2)
C8 0.043(3) 0.023(3) 0.032(2) 0.0027(19) -0.009(2) 0.014(2)
C9 0.045(3) 0.038(3) 0.029(2) 0.011(2) -0.006(2) 0.008(2)
C10 0.049(3) 0.024(3) 0.025(2) 0.0070(19) 0.001(2) -0.004(2)
C11 0.038(2) 0.049(3) 0.018(2) 0.011(2) 0.0036(19) -0.010(2)
C12 0.038(3) 0.040(3) 0.018(2) 0.0031(19) 0.0041(19) 0.002(2)
C13 0.049(3) 0.049(3) 0.020(2) -0.007(2) 0.002(2) 0.006(2)
C14 0.045(3) 0.035(3) 0.023(2) -0.009(2) -0.007(2) 0.004(2)
C15 0.074(4) 0.029(3) 0.031(3) -0.020(2) -0.002(3) 0.000(2)
C16 0.069(4) 0.034(3) 0.054(3) -0.016(3) -0.012(3) -0.016(3)
C17 0.049(3) 0.043(3) 0.043(3) -0.001(2) -0.016(2) -0.032(3)
C18 0.043(3) 0.052(4) 0.045(3) 0.002(3) -0.003(2) -0.030(3)
C19 0.019(2) 0.071(4) 0.042(3) 0.004(3) 0.004(2) -0.015(2)
C20 0.055(3) 0.021(3) 0.026(2) 0.0101(19) -0.003(2) -0.011(2)
C21 0.042(3) 0.032(3) 0.032(2) 0.009(2) -0.003(2) -0.019(2)
C22 0.032(2) 0.056(3) 0.030(2) 0.008(2) 0.000(2) -0.024(2)
C23 0.031(2) 0.058(4) 0.024(2) 0.007(2) 0.0060(19) -0.012(2)
C24 0.026(2) 0.069(4) 0.031(2) -0.007(2) 0.010(2) 0.008(2)
C25 0.039(3) 0.052(3) 0.027(2) -0.001(2) 0.009(2) 0.015(2)
C26 0.056(3) 0.054(4) 0.034(3) -0.015(2) 0.008(2) 0.027(3)
C27 0.073(4) 0.028(3) 0.040(3) -0.010(2) -0.002(3) 0.016(3)
C28 0.086(4) 0.014(3) 0.050(3) -0.013(2) -0.009(3) 0.014(2)
C29 0.090(4) 0.026(3) 0.039(3) 0.001(2) -0.017(3) -0.013(3)
C30 0.076(4) 0.030(3) 0.051(3) 0.003(3) -0.010(3) -0.020(3)
C31 0.020(2) 0.060(4) 0.034(3) -0.001(2) -0.0001(19) -0.018(2)
C32 0.014(2) 0.082(4) 0.035(3) 0.005(3) -0.0008(19) 0.000(2)
C33 0.019(2) 0.087(5) 0.033(3) -0.001(3) 0.008(2) 0.018(3)
C34 0.042(3) 0.061(4) 0.045(3) -0.006(3) 0.006(2) 0.034(3)
C35 0.063(3) 0.046(4) 0.043(3) -0.006(3) -0.001(3) 0.042(3)
C36 0.049(3) 0.047(3) 0.037(3) -0.001(2) -0.015(2) 0.019(2)
C37 0.042(3) 0.044(3) 0.031(3) 0.010(2) -0.010(2) 0.013(2)
C38 0.046(3) 0.049(4) 0.048(3) 0.020(3) -0.005(2) 0.007(3)
C39 0.070(4) 0.035(3) 0.059(3) -0.002(3) 0.007(3) 0.007(3)
C40 0.066(4) 0.059(4) 0.044(3) 0.003(3) 0.005(3) 0.020(3)
C41 0.048(3) 0.051(4) 0.041(3) 0.005(3) 0.004(2) 0.003(3)
C42 0.038(3) 0.040(3) 0.043(3) 0.001(2) -0.008(2) 0.002(2)
C43 0.089(4) 0.082(5) 0.030(3) -0.013(3) -0.011(3) 0.022(3)
O1 0.055(2) 0.068(3) 0.0243(16) -0.0034(15) -0.0060(15) 0.0109(18)

loop_
_atom_type_symbol
_atom_type_description
_atom_type_scat_dispersion_real
_atom_type_scat_dispersion_imag
_atom_type_scat_source
C C 0.0033 0.0016 'International Tables Vol C Tables 4.2.6.8 and 6.1.1.4'
H H 0.0000 0.0000 'International Tables Vol C Tables 4.2.6.8 and 6.1.1.4'
O O 0.0106 0.0060 'International Tables Vol C Tables 4.2.6.8 and 6.1.1.4'

loop_
_geom_angle_atom_site_label_1
_geom_angle_atom_site_label_2
_geom_angle_atom_site_label_3
_geom_angle
_geom_angle_site_symmetry_1
_geom_angle_site_symmetry_3
C6 C1 C9 98.9(3) . .
C6 C1 C36 110.0(3) . .
C9 C1 C36 109.5(4) . .
C6 C1 C2 114.1(4) . .
C9 C1 C2 113.1(4) . .
C36 C1 C2 110.6(3) . .
O1 C2 C12 113.3(3) . .
O1 C2 C3 112.3(3) . .
C12 C2 C3 100.2(4) . .
O1 C2 C1 104.4(3) . .
C12 C2 C1 113.7(4) . .
C3 C2 C1 113.3(4) . .
C4 C3 C14 118.9(4) . .
C4 C3 C2 124.0(4) . .
C14 C3 C2 110.2(4) . .
C3 C4 C17 119.7(4) . .
C3 C4 C5 120.8(4) . .
C17 C4 C5 107.1(4) . .
C6 C5 C19 119.3(4) . .
C6 C5 C4 120.0(4) . .
C19 C5 C4 108.7(4) . .
C5 C6 C7 119.6(4) . .
C5 C6 C1 125.0(4) . .
C7 C6 C1 110.6(4) . .
C8 C7 C31 120.1(4) . 2
C8 C7 C6 108.2(4) . .
C31 C7 C6 123.1(5) 2 .
C20 C8 C7 121.2(4) 2 .
C20 C8 C9 122.5(4) 2 .
C7 C8 C9 108.6(4) . .
C10 C9 C8 118.4(4) . .
C10 C9 C1 125.8(4) . .
C8 C9 C1 109.6(4) . .
C9 C10 C21 120.8(4) . .
C9 C10 C11 119.6(4) . .
C21 C10 C11 107.8(4) . .
C12 C11 C23 120.4(4) . .
C12 C11 C10 120.6(4) . .
C23 C11 C10 107.6(4) . .
C11 C12 C13 118.1(4) . .
C11 C12 C2 125.2(4) . .
C13 C12 C2 109.6(4) . .
C25 C13 C12 121.6(4) . .
C25 C13 C14 119.6(4) . .
C12 C13 C14 108.3(4) . .
C15 C14 C3 121.4(4) . .
C15 C14 C13 119.7(4) . .
C3 C14 C13 108.3(4) . .
C14 C15 C27 120.4(5) . .
C14 C15 C16 120.1(5) . .
C27 C15 C16 106.2(4) . .
C17 C16 C15 117.5(5) . .
C17 C16 C29 121.3(5) . .
C15 C16 C29 108.6(5) . .
C16 C17 C4 122.3(5) . .
C16 C17 C18 119.3(5) . .
C4 C17 C18 107.9(5) . .
C19 C18 C35 121.8(5) . 2
C19 C18 C17 108.7(5) . .
C35 C18 C17 120.1(5) 2 .
C18 C19 C32 121.5(4) . 2
C18 C19 C5 107.5(4) . .
C32 C19 C5 122.4(5) 2 .
C21 C20 C8 117.6(4) . 2
C21 C20 C20 117.4(5) . 2
C8 C20 C20 118.2(4) 2 2
C20 C21 C22 120.6(4) . .
C20 C21 C10 122.1(4) . .
C22 C21 C10 107.6(4) . .
C31 C22 C21 120.7(4) . .
C31 C22 C23 121.1(5) . .
C21 C22 C23 109.3(4) . .
C24 C23 C22 119.8(4) . .
C24 C23 C11 121.0(4) . .
C22 C23 C11 107.7(4) . .
C23 C24 C25 118.9(4) . .
C23 C24 C33 120.7(4) . .
C25 C24 C33 108.5(5) . .
C13 C25 C24 120.0(4) . .
C13 C25 C26 119.7(5) . .
C24 C25 C26 107.8(4) . .
C27 C26 C25 121.1(5) . .
C27 C26 C34 119.6(5) . .
C25 C26 C34 107.6(5) . .
C26 C27 C28 120.7(5) . .
C26 C27 C15 119.5(5) . .
C28 C27 C15 108.7(5) . .
C29 C28 C30 120.6(5) . 2
C29 C28 C27 108.6(5) . .
C30 C28 C27 121.4(5) 2 .
C30 C29 C28 122.6(5) . .
C30 C29 C16 120.1(6) . .
C28 C29 C16 107.9(5) . .
C29 C30 C28 115.5(5) . 2
C29 C30 C35 119.4(5) . 2
C28 C30 C35 118.6(5) 2 2
C22 C31 C7 117.6(5) . 2
C22 C31 C32 118.2(4) . .
C7 C31 C32 117.6(4) 2 .
C33 C32 C19 115.3(5) . 2
C33 C32 C31 120.8(4) . .
C19 C32 C31 117.7(4) 2 .
C32 C33 C34 122.2(5) . .
C32 C33 C24 119.1(5) . .
C34 C33 C24 108.5(4) . .
C33 C34 C35 121.6(5) . .
C33 C34 C26 107.5(5) . .
C35 C34 C26 120.9(5) . .
C18 C35 C34 114.8(6) 2 .
C18 C35 C30 119.2(5) 2 2
C34 C35 C30 118.6(5) . 2
C37 C36 C1 113.6(3) . .
C38 C37 C42 117.0(5) . .
C38 C37 C36 121.3(5) . .
C42 C37 C36 121.7(5) . .
C39 C38 C37 121.4(5) . .
C38 C39 C40 119.8(6) . .
C41 C40 C39 119.7(5) . .
C42 C41 C40 120.7(5) . .
C41 C42 C37 121.3(5) . .
C2 O1 C43 116.0(3) . .

loop_
_geom_bond_atom_site_label_1
_geom_bond_atom_site_label_2
_geom_bond_distance
_geom_bond_site_symmetry_2
C1 C6 1.517(6) .
C1 C9 1.542(6) .
C1 C36 1.572(6) .
C1 C2 1.619(6) .
C2 O1 1.437(5) .
C2 C12 1.517(6) .
C2 C3 1.524(6) .
C3 C4 1.385(6) .
C3 C14 1.411(6) .
C4 C17 1.438(7) .
C4 C5 1.455(6) .
C5 C6 1.351(6) .
C5 C19 1.447(6) .
C6 C7 1.434(6) .
C7 C8 1.418(6) .
C7 C31 1.421(6) 2
C8 C20 1.417(6) 2
C8 C9 1.439(6) .
C9 C10 1.354(6) .
C10 C21 1.451(6) .
C10 C11 1.462(6) .
C11 C12 1.377(6) .
C11 C23 1.444(6) .
C12 C13 1.430(6) .
C13 C25 1.392(6) .
C13 C14 1.441(6) .
C14 C15 1.391(6) .
C15 C27 1.449(7) .
C15 C16 1.453(7) .
C16 C17 1.366(8) .
C16 C29 1.455(7) .
C17 C18 1.459(7) .
C18 C19 1.422(7) .
C18 C35 1.434(7) 2
C19 C32 1.431(6) 2
C20 C21 1.401(6) .
C20 C8 1.418(6) 2
C20 C20 1.466(9) 2
C21 C22 1.430(7) .
C22 C31 1.412(6) .
C22 C23 1.441(6) .
C23 C24 1.379(6) .
C24 C25 1.421(6) .
C24 C33 1.446(6) .
C25 C26 1.447(7) .
C26 C27 1.354(7) .
C26 C34 1.463(7) .
C27 C28 1.447(7) .
C28 C29 1.412(8) .
C28 C30 1.420(7) 2
C29 C30 1.408(7) .
C30 C28 1.420(7) 2
C30 C35 1.447(8) 2
C31 C7 1.421(6) 2
C31 C32 1.443(7) .
C32 C33 1.416(6) .
C32 C19 1.431(6) 2
C33 C34 1.417(8) .
C34 C35 1.435(7) .
C35 C18 1.434(7) 2
C35 C30 1.447(8) 2
C36 C37 1.497(6) .
C37 C38 1.392(7) .
C37 C42 1.406(6) .
C38 C39 1.368(7) .
C39 C40 1.391(7) .
C40 C41 1.364(7) .
C41 C42 1.357(6) .
C43 O1 1.442(5) .
